data_7240993
loop_
_publ_author_name
'Deekamwong, Krittanun'
'Usov, Pavel M.'
'Ohtsu, Hiroyoshi'
'Kawano, Masaki'

_publ_section_title
;
 Pyridinium modification of a hexaazaphenalene skeleton: structure and
 spectroelectrochemical analysis
;
_journal_name_full CrystEngComm
_journal_paper_doi 10.1039/D0CE00850H
_journal_year 2020
_chemical_formula_moiety '2(Br), 5.903(O), C49 H39 N9 O6'
_chemical_formula_sum 'C49 H39 Br2 N9 O11.9'
_chemical_formula_weight 1104.15
_chemical_name_systematic 'Methyl p-toluate TPHAP'
_chemical_properties_physical Photo-sensitive
_space_group_crystal_system triclinic
_space_group_IT_number 2
_space_group_name_Hall '-P 1'
_space_group_name_H-M_alt 'P -1'
_atom_sites_solution_hydrogens geom
_atom_sites_solution_primary dual
_audit_creation_date 2020-05-12
_audit_creation_method
;
Olex2 1.3
(compiled 2020.02.04 svn.rd84adfe8 for OlexSys, GUI svn.r6032)
;
_audit_update_record
;
2020-06-05 deposited with the CCDC.	2020-08-04 downloaded from the CCDC.
;
_cell_angle_alpha 75.376(4)
_cell_angle_beta 84.342(4)
_cell_angle_gamma 88.140(4)
_cell_formula_units_Z 4
_cell_length_a 7.8313(4)
_cell_length_b 24.9650(13)
_cell_length_c 26.4024(13)
_cell_measurement_reflns_used 10678
_cell_measurement_temperature 123.15
_cell_measurement_theta_max 30.7430
_cell_measurement_theta_min 2.3720
_cell_volume 4970.2(4)
_computing_cell_refinement 'CrysAlisPro 1.171.39.43c (Rigaku OD, 2018)'
_computing_data_collection 'CrysAlisPro 1.171.39.43c (Rigaku OD, 2018)'
_computing_data_reduction 'CrysAlisPro 1.171.39.43c (Rigaku OD, 2018)'
_computing_molecular_graphics 'Olex2 1.3 (Dolomanov et al., 2009)'
_computing_publication_material 'Olex2 1.3 (Dolomanov et al., 2009)'
_computing_structure_refinement 'SHELXL 2018/3 (Sheldrick, 2015)'
_computing_structure_solution 'SHELXT 2014/5 (Sheldrick, 2014)'
_diffrn_ambient_temperature 123.15
_diffrn_detector 'CCD plate'
_diffrn_measured_fraction_theta_full 0.999
_diffrn_measured_fraction_theta_max 0.999
_diffrn_measurement_details
;
List of Runs (angles in degrees, time in seconds):

  # Type    Start    End  Width  t~exp~   \w     \q     \k     \f   Frames
#--------------------------------------------------------------------------
  1  \w   -110.00  70.00   0.50   30.00    --  -20.00  45.00   0.00  360
  2  \w   -110.00  70.00   0.50   30.00    --  -20.00  45.00  90.00  360
  3  \w   -110.00  70.00   0.50   30.00    --  -20.00  45.00 180.00  360
  4  \w   -110.00  70.00   0.50   30.00    --  -20.00  45.00 240.00  360
;
_diffrn_measurement_device 'abstract diffractometer'
_diffrn_measurement_device_type 'dtrek-CrysAlisPro-abstract goniometer imported rigaku-d*trek images'
_diffrn_measurement_method '\w scans'
_diffrn_orient_matrix_type 'CrysAlisPro convention (1999,Acta A55,543-557)'
_diffrn_orient_matrix_UB_11 -0.0513309000
_diffrn_orient_matrix_UB_12 -0.0178055000
_diffrn_orient_matrix_UB_13 0.0206818000
_diffrn_orient_matrix_UB_21 0.0704334000
_diffrn_orient_matrix_UB_22 -0.0047569000
_diffrn_orient_matrix_UB_23 0.0155682000
_diffrn_orient_matrix_UB_31 -0.0262438000
_diffrn_orient_matrix_UB_32 0.0228599000
_diffrn_orient_matrix_UB_33 0.0103709000
_diffrn_radiation_monochromator graphite
_diffrn_radiation_probe x-ray
_diffrn_radiation_type 'Mo K\a'
_diffrn_radiation_wavelength 0.71073
_diffrn_reflns_av_R_equivalents 0.1937
_diffrn_reflns_av_unetI/netI 0.2251
_diffrn_reflns_Laue_measured_fraction_full 0.999
_diffrn_reflns_Laue_measured_fraction_max 0.999
_diffrn_reflns_limit_h_max 9
_diffrn_reflns_limit_h_min -9
_diffrn_reflns_limit_k_max 29
_diffrn_reflns_limit_k_min -29
_diffrn_reflns_limit_l_max 31
_diffrn_reflns_limit_l_min -31
_diffrn_reflns_number 68436
_diffrn_reflns_point_group_measured_fraction_full 0.999
_diffrn_reflns_point_group_measured_fraction_max 0.999
_diffrn_reflns_theta_full 25.053
_diffrn_reflns_theta_max 25.053
_diffrn_reflns_theta_min 1.601
_diffrn_source 'fine-focus sealed X-ray tube'
_diffrn_source_type 'Enhance (Mo) X-ray Source'
_exptl_absorpt_coefficient_mu 1.702
_exptl_absorpt_correction_T_max 1.00000
_exptl_absorpt_correction_T_min 0.69034
_exptl_absorpt_correction_type multi-scan
_exptl_absorpt_process_details
;
CrysAlisPro 1.171.39.43c (Rigaku Oxford Diffraction, 2018)
Empirical absorption correction using spherical harmonics,
 implemented in SCALE3 ABSPACK scaling algorithm.
;
_exptl_crystal_colour orange
_exptl_crystal_density_diffrn 1.476
_exptl_crystal_description plate
_exptl_crystal_F_000 2245
_exptl_crystal_size_max 0.046
_exptl_crystal_size_mid 0.01
_exptl_crystal_size_min 0.008
_refine_diff_density_max 1.207
_refine_diff_density_min -0.951
_refine_diff_density_rms 0.156
_refine_ls_extinction_method none
_refine_ls_goodness_of_fit_ref 1.034
_refine_ls_hydrogen_treatment constr
_refine_ls_matrix_type full
_refine_ls_number_parameters 1313
_refine_ls_number_reflns 17624
_refine_ls_number_restraints 48
_refine_ls_restrained_S_all 1.033
_refine_ls_R_factor_all 0.2463
_refine_ls_R_factor_gt 0.1177
_refine_ls_shift/su_max 0.000
_refine_ls_shift/su_mean 0.000
_refine_ls_structure_factor_coef Fsqd
_refine_ls_weighting_details 'w=1/[\s^2^(Fo^2^)+(0.1442P)^2^+6.4280P] where P=(Fo^2^+2Fc^2^)/3'
_refine_ls_weighting_scheme calc
_refine_ls_wR_factor_gt 0.2609
_refine_ls_wR_factor_ref 0.3372
_reflns_Friedel_coverage 0.000
_reflns_number_gt 7475
_reflns_number_total 17624
_reflns_threshold_expression 'I > 2\s(I)'
_cod_data_source_file d0ce00850h2.cif
_cod_data_source_block MethylptoluateTPHAP
_cod_original_formula_sum 'C49 H39 Br2 N9 O11.90'
_cod_database_code 7240993
_shelx_shelxl_version_number 2018/3
_chemical_oxdiff_formula CHNOBr
_shelx_space_group_comment
;
The symmetry employed for this shelxl refinement is uniquely defined
by the following loop, which should always be used as a source of
symmetry information in preference to the above space-group names.
They are only intended as comments.
;
_shelx_estimated_absorpt_t_max 0.987
_shelx_estimated_absorpt_t_min 0.926
_reflns_odcompleteness_completeness 99.92
_reflns_odcompleteness_iscentric 1
_reflns_odcompleteness_theta 25.01
_olex2_refinement_description
;
1. Fixed Uiso
 At 1.2 times of:
  All C(H) groups, All C(H,H) groups
 At 1.5 times of:
  All C(H,H,H) groups
2. Rigid bond restraints
 C71, C66, C67, C65
 with sigma for 1-2 distances of 0.01 and sigma for 1-3 distances of 0.01
3. Uiso/Uaniso restraints and constraints
C76 \\sim C75 \\sim C74 \\sim C94: within 2A with sigma of 0.04 and sigma for
terminal atoms of 0.08 within 2A
C66 \\sim C71 \\sim C67 \\sim C65: within 2A with sigma of 0.04 and sigma for
terminal atoms of 0.08 within 2A
Uanis(O7W) \\sim Ueq: with sigma of 0.1 and sigma for terminal atoms of 0.2
4. Others
 Sof(Br4B)=1-FVAR(1)
 Sof(Br4A)=Sof(O2W)=FVAR(1)
5.a Secondary CH2 refined with riding coordinates:
 C37(H37A,H37B), C86(H86A,H86B), C23(H23A,H23B), C9(H9A,H9B), C72(H72A,H72B),
 C58(H58A,H58B)
5.b Aromatic/amide H refined with riding coordinates:
 C21(H21), C28(H28), C33(H33), C35(H35), C84(H84), C85(H85), C38(H38),
 C39(H39), C36(H36), C27(H27), C41(H41), C32(H32), C90(H90), C42(H42), C74(H74),
  C76(H76), C87(H87), C82(H82), C24(H24), C88(H88), C22(H22), C5(H5), C10(H10),
 C11(H11), C18(H18), C62(H62), C91(H91), C4(H4), C13(H13), C68(H68), C73(H73),
 C54(H54), C14(H14), C63(H63), C77(H77), C19(H19), C7(H7), C71(H71), C53(H53),
 C70(H70), C57(H57), C25(H25), C56(H56), C8(H8), C60(H60), C67(H67), C81(H81),
 C59(H59)
5.c Idealised Me refined as rotating group:
 C1(H1A,H1B,H1C), C50(H50A,H50B,H50C), C29(H29A,H29B,H29C), C15(H15A,H15B,
 H15C), C64(H64A,H64B,H64C), C78(H78A,H78B,H78C)
;
_olex2_submission_special_instructions 'No special instructions were received'
_oxdiff_exptl_absorpt_empirical_details
;
Empirical correction (ABSPACK) includes:
- Absorption correction using spherical harmonics
- Frame scaling
;
_oxdiff_exptl_absorpt_empirical_full_max 1.308
_oxdiff_exptl_absorpt_empirical_full_min 0.630

loop_
_space_group_symop_operation_xyz
'x, y, z'
'-x, -y, -z'

loop_
_atom_site_label
_atom_site_type_symbol
_atom_site_fract_x
_atom_site_fract_y
_atom_site_fract_z
_atom_site_U_iso_or_equiv
_atom_site_adp_type
_atom_site_occupancy
_atom_site_site_symmetry_order
_atom_site_calc_flag
_atom_site_refinement_flags_posn
_atom_site_refinement_flags_adp
_atom_site_refinement_flags_occupancy
_atom_site_disorder_assembly
_atom_site_disorder_group
Br1 Br 0.18660(16) 1.19026(5) 0.74355(5) 0.0402(4) Uani 1 1 d . . . . .
Br2 Br 0.72907(16) 0.29127(5) 0.74665(5) 0.0412(4) Uani 1 1 d . . . . .
Br3 Br 0.97034(18) 0.76778(6) 0.94520(6) 0.0620(5) Uani 1 1 d . . . . .
Br4A Br 0.9754(2) 0.77551(7) 0.58877(7) 0.0575(7) Uani 0.807(4) 1 d . . P A 1
O1W O 0.6169(10) 0.4239(3) 0.7120(3) 0.044(2) Uani 1 1 d . . . . .
N6 N 0.8837(11) 0.4327(4) 0.4926(4) 0.030(2) Uani 1 1 d . . . . .
N9 N 0.5451(11) 0.5767(4) 0.5408(4) 0.031(2) Uani 1 1 d . . . . .
N7 N 0.8393(11) 0.5154(4) 0.4300(4) 0.029(2) Uani 1 1 d . . . . .
O3 O 0.8344(11) -0.0159(4) 0.5736(4) 0.053(2) Uani 1 1 d . . . . .
N4 N 0.5821(11) 0.4903(4) 0.6059(4) 0.029(2) Uani 1 1 d . . . . .
N17 N 0.1995(11) 1.0677(4) 0.9106(4) 0.035(2) Uani 1 1 d . . . . .
O3W O 0.8431(11) 0.5036(4) 0.7243(3) 0.055(2) Uani 1 1 d . . . . .
O11W O 0.2610(12) 1.0556(3) 0.7869(3) 0.054(2) Uani 1 1 d . . . . .
N15 N 0.2003(11) 0.9896(4) 1.0676(4) 0.031(2) Uani 1 1 d . . . . .
N3 N 0.8099(12) 0.6561(4) 0.2614(4) 0.033(2) Uani 1 1 d . . . . .
N8 N 0.6650(11) 0.5885(4) 0.4541(4) 0.031(2) Uani 1 1 d . . . . .
O5 O 0.5994(12) 0.6149(4) 0.0043(4) 0.061(3) Uani 1 1 d . . . . .
N5 N 0.7543(12) 0.4194(4) 0.5822(4) 0.034(2) Uani 1 1 d . . . . .
N18 N 0.3837(13) 0.9984(4) 0.8885(4) 0.037(2) Uani 1 1 d . . . . .
O1 O 0.4003(11) 0.7355(4) 0.8836(4) 0.060(3) Uani 1 1 d . . . . .
N2 N 1.1147(11) 0.2515(4) 0.5803(4) 0.033(2) Uani 1 1 d . . . . .
N14 N 0.3901(11) 0.9192(4) 1.0453(4) 0.033(2) Uani 1 1 d . . . . .
N16 N 0.1108(11) 1.0643(4) 1.0010(4) 0.032(2) Uani 1 1 d . . . . .
N11 N 0.2867(13) 0.8617(4) 1.2397(4) 0.039(3) Uani 1 1 d . . . . .
O5W O 0.4944(12) 0.7015(3) 0.4430(4) 0.063(3) Uani 1 1 d . . . . .
N13 N 0.4781(12) 0.9231(4) 0.9571(4) 0.039(3) Uani 1 1 d . . . . .
O4W O 0.6292(11) 0.8076(3) 1.0171(4) 0.059(3) Uani 1 1 d . . . . .
O7 O 0.6178(11) 0.6126(4) 0.8089(4) 0.054(2) Uani 1 1 d . . . . .
O2 O 0.3743(13) 0.8128(4) 0.8194(4) 0.068(3) Uani 1 1 d . . . . .
O8 O 0.5599(12) 0.6411(4) 0.7247(4) 0.062(3) Uani 1 1 d . . . . .
N1 N 0.1664(11) 0.6041(4) 0.6917(4) 0.033(2) Uani 1 1 d . . . . .
O4 O 0.8551(12) -0.0392(4) 0.6607(4) 0.056(3) Uani 1 1 d . . . . .
O11 O 0.0365(13) 1.4826(4) 0.9369(4) 0.067(3) Uani 1 1 d . . . . .
O2W O 0.9132(12) 0.5640(4) 0.6220(4) 0.047(3) Uani 0.807(4) 1 d . . P A 1
N12 N -0.2139(12) 1.2243(4) 0.9102(4) 0.034(2) Uani 1 1 d . . . . .
C45 C 0.8489(13) 0.4053(5) 0.5415(5) 0.029(3) Uani 1 1 d . . . . .
C21 C 1.1107(14) 0.1097(5) 0.6458(5) 0.035(3) Uani 1 1 d . . . . .
H21 H 1.157694 0.117531 0.674920 0.042 Uiso 1 1 calc R U . . .
N10 N 0.7972(13) 0.8882(4) 0.7990(4) 0.043(3) Uani 1 1 d . . . . .
O12 O 0.0270(14) 1.5121(4) 0.8500(4) 0.066(3) Uani 1 1 d . . . . .
O6 O 0.5127(14) 0.5383(4) 0.0661(4) 0.071(3) Uani 1 1 d . . . . .
O9 O 0.6235(12) 1.0004(5) 1.4063(5) 0.072(3) Uani 1 1 d . . . . .
C28 C 1.0256(13) 0.2693(4) 0.6191(4) 0.029(3) Uani 1 1 d . . . . .
H28 H 1.027351 0.248693 0.654636 0.035 Uiso 1 1 calc R U . . .
C34 C 0.7600(13) 0.6592(5) 0.1681(5) 0.031(3) Uani 1 1 d . . . . .
C33 C 0.7759(14) 0.6863(5) 0.1153(5) 0.033(3) Uani 1 1 d . . . . .
H33 H 0.827121 0.721892 0.104964 0.039 Uiso 1 1 calc R U . . .
C93 C 0.3864(15) 0.9429(5) 0.9946(5) 0.033(3) Uani 1 1 d . . . . .
C46 C 0.8138(14) 0.4839(5) 0.4793(5) 0.031(3) Uani 1 1 d . . . . .
C43 C 0.5223(13) 0.5415(5) 0.5881(5) 0.033(3) Uani 1 1 d . . . . .
C35 C 0.6839(14) 0.6082(5) 0.1826(5) 0.034(3) Uani 1 1 d . . . . .
H35 H 0.667531 0.589160 0.218682 0.040 Uiso 1 1 calc R U . . .
C48 C 0.6434(13) 0.5572(5) 0.5037(5) 0.030(3) Uani 1 1 d . . . . .
C84 C -0.2304(15) 1.3671(5) 0.8504(5) 0.043(3) Uani 1 1 d . . . . .
H84 H -0.268469 1.361953 0.818882 0.051 Uiso 1 1 calc R U . . .
C94 C 0.2978(14) 0.9437(5) 1.0784(5) 0.032(3) Uani 1 1 d . U . . .
C85 C -0.1520(16) 1.4169(5) 0.8503(5) 0.042(3) Uani 1 1 d . . . . .
H85 H -0.138749 1.445501 0.818726 0.050 Uiso 1 1 calc R U . . .
C38 C 0.6846(14) 0.6692(5) 0.2947(5) 0.033(3) Uani 1 1 d . . . . .
H38 H 0.606378 0.698393 0.282521 0.040 Uiso 1 1 calc R U . . .
C39 C 0.6701(13) 0.6405(5) 0.3462(4) 0.030(3) Uani 1 1 d . . . . .
H39 H 0.583764 0.651019 0.369825 0.036 Uiso 1 1 calc R U . . .
C97 C 0.2880(15) 1.0199(5) 0.9251(5) 0.036(3) Uani 1 1 d . . . . .
C40 C 0.7776(14) 0.5964(5) 0.3650(5) 0.032(3) Uani 1 1 d . . . . .
C36 C 0.6303(16) 0.5840(5) 0.1445(5) 0.041(3) Uani 1 1 d . . . . .
H36 H 0.581352 0.548120 0.155043 0.049 Uiso 1 1 calc R U . . .
C20 C 1.1246(14) 0.1486(5) 0.5976(5) 0.038(3) Uani 1 1 d . . . . .
C27 C 0.9313(14) 0.3180(4) 0.6071(5) 0.031(3) Uani 1 1 d . . . . .
H27 H 0.864917 0.330424 0.634052 0.037 Uiso 1 1 calc R U . . .
C75 C 0.2981(13) 0.9155(4) 1.1354(5) 0.030(3) Uani 1 1 d . U . . .
C41 C 0.9057(15) 0.5835(5) 0.3291(5) 0.037(3) Uani 1 1 d . . . . .
H41 H 0.983393 0.553785 0.340269 0.045 Uiso 1 1 calc R U . . .
C32 C 0.7201(15) 0.6639(5) 0.0763(5) 0.037(3) Uani 1 1 d . . . . .
H32 H 0.731785 0.683962 0.040459 0.044 Uiso 1 1 calc R U . . .
C98 C 0.2909(14) 0.9935(4) 0.9768(5) 0.031(3) Uani 1 1 d . . . . .
C90 C 0.0004(14) 1.1654(4) 0.8836(4) 0.031(3) Uani 1 1 d . . . . .
H90 H 0.074945 1.155558 0.856693 0.037 Uiso 1 1 calc R U . . .
C26 C 0.9345(13) 0.3480(5) 0.5558(5) 0.032(3) Uani 1 1 d . . . . .
C42 C 0.9190(15) 0.6137(5) 0.2779(5) 0.039(3) Uani 1 1 d . . . . .
H42 H 1.006161 0.604776 0.253646 0.047 Uiso 1 1 calc R U . . .
C92 C 0.4679(14) 0.9515(5) 0.9079(5) 0.036(3) Uani 1 1 d . . . . .
C74 C 0.4202(14) 0.8747(5) 1.1529(5) 0.036(3) Uani 1 1 d . U . . .
H74 H 0.507026 0.865330 1.128830 0.043 Uiso 1 1 calc R U . . .
C49 C 0.7152(14) 0.5045(5) 0.5178(5) 0.033(3) Uani 1 1 d . . . . .
C96 C 0.1179(14) 1.0856(5) 0.9504(5) 0.030(3) Uani 1 1 d . . . . .
C31 C 0.6473(15) 0.6116(5) 0.0914(5) 0.040(3) Uani 1 1 d . . . . .
C17 C 0.9609(15) 0.0482(5) 0.6093(5) 0.043(3) Uani 1 1 d . . . . .
C44 C 0.6836(13) 0.4713(5) 0.5684(5) 0.028(3) Uani 1 1 d . . . . .
C12 C 0.3985(13) 0.5628(5) 0.6271(5) 0.032(3) Uani 1 1 d . . . . .
C47 C 0.7619(13) 0.5641(4) 0.4203(5) 0.031(3) Uani 1 1 d . . . . .
C83 C -0.2522(15) 1.3258(5) 0.8962(5) 0.035(3) Uani 1 1 d . . . . .
C76 C 0.1745(14) 0.9290(5) 1.1717(5) 0.034(3) Uani 1 1 d . U . . .
H76 H 0.091967 0.957068 1.160278 0.041 Uiso 1 1 calc R U . . .
C37 C 0.8330(15) 0.6861(5) 0.2059(5) 0.038(3) Uani 1 1 d . . . . .
H37A H 0.957416 0.691461 0.195506 0.046 Uiso 1 1 calc R U . . .
H37B H 0.779755 0.723228 0.202165 0.046 Uiso 1 1 calc R U . . .
C87 C -0.2030(14) 1.1969(5) 0.9597(5) 0.036(3) Uani 1 1 d . . . . .
H87 H -0.276186 1.207411 0.986496 0.043 Uiso 1 1 calc R U . . .
O10 O 0.5689(14) 0.9291(5) 1.4767(4) 0.079(3) Uani 1 1 d . . . . .
C80 C -0.0949(15) 1.4246(5) 0.8949(5) 0.037(3) Uani 1 1 d . . . . .
C82 C -0.1947(16) 1.3341(5) 0.9426(5) 0.044(3) Uani 1 1 d . . . . .
H82 H -0.209481 1.305737 0.974321 0.053 Uiso 1 1 calc R U . . .
C86 C -0.3354(15) 1.2714(4) 0.8959(5) 0.038(3) Uani 1 1 d . . . . .
H86A H -0.439176 1.265123 0.921207 0.045 Uiso 1 1 calc R U . . .
H86B H -0.371124 1.273689 0.860456 0.045 Uiso 1 1 calc R U . . .
C16 C 0.8779(16) -0.0071(6) 0.6181(5) 0.042(3) Uani 1 1 d . . . . .
C6 C 0.1225(14) 0.6616(5) 0.7550(5) 0.039(3) Uani 1 1 d . . . . .
O10W O 0.1089(13) 0.9646(4) 0.7723(5) 0.090(4) Uani 1 1 d . . . . .
C24 C 1.1129(15) 0.2784(5) 0.5302(5) 0.042(3) Uani 1 1 d . . . . .
H24 H 1.174289 0.263723 0.503756 0.050 Uiso 1 1 calc R U . . .
C88 C -0.0896(16) 1.1536(5) 0.9738(5) 0.039(3) Uani 1 1 d . . . . .
H88 H -0.079354 1.135873 1.009743 0.047 Uiso 1 1 calc R U . . .
C23 C 1.2233(16) 0.1997(5) 0.5933(5) 0.045(3) Uani 1 1 d . . . . .
H23A H 1.319810 0.202240 0.565639 0.054 Uiso 1 1 calc R U . . .
H23B H 1.272315 0.197127 0.627009 0.054 Uiso 1 1 calc R U . . .
C3 C 0.2698(14) 0.7271(5) 0.8096(5) 0.037(3) Uani 1 1 d . . . . .
C22 C 1.0304(16) 0.0602(5) 0.6519(5) 0.044(3) Uani 1 1 d . . . . .
H22 H 1.021947 0.034015 0.685165 0.053 Uiso 1 1 calc R U . . .
C5 C 0.1485(15) 0.6414(5) 0.8078(5) 0.041(3) Uani 1 1 d . . . . .
H5 H 0.112683 0.604973 0.825568 0.049 Uiso 1 1 calc R U . . .
C61 C 0.5824(16) 0.9315(5) 0.8687(5) 0.039(3) Uani 1 1 d . . . . .
C89 C 0.0083(15) 1.1367(5) 0.9345(5) 0.036(3) Uani 1 1 d . . . . .
C10 C 0.2254(15) 0.5529(5) 0.7091(5) 0.038(3) Uani 1 1 d . . . . .
H10 H 0.185358 0.530845 0.742787 0.045 Uiso 1 1 calc R U . . .
C11 C 0.3470(15) 0.5323(5) 0.6767(5) 0.039(3) Uani 1 1 d . . . . .
H11 H 0.395024 0.496525 0.689185 0.047 Uiso 1 1 calc R U . . .
C18 C 0.9767(15) 0.0869(5) 0.5620(5) 0.041(3) Uani 1 1 d . . . . .
H18 H 0.931107 0.078792 0.532793 0.049 Uiso 1 1 calc R U . . .
C62 C 0.5530(16) 0.9410(5) 0.8167(5) 0.044(3) Uani 1 1 d . . . . .
H62 H 0.458236 0.963518 0.804197 0.052 Uiso 1 1 calc R U . . .
C91 C -0.1138(15) 1.2085(4) 0.8706(5) 0.034(3) Uani 1 1 d . . . . .
H91 H -0.123437 1.227143 0.834814 0.041 Uiso 1 1 calc R U . . .
O6W O 0.3384(15) 0.7490(4) 0.5248(4) 0.086(4) Uani 1 1 d . . . . .
C4 C 0.2243(15) 0.6728(5) 0.8346(5) 0.043(3) Uani 1 1 d . . . . .
H4 H 0.245895 0.657560 0.870180 0.051 Uiso 1 1 calc R U . . .
C13 C 0.3328(15) 0.6152(5) 0.6111(5) 0.040(3) Uani 1 1 d . . . . .
H13 H 0.366449 0.637671 0.577014 0.048 Uiso 1 1 calc R U . . .
C95 C 0.1982(15) 1.0147(5) 1.0161(5) 0.038(3) Uani 1 1 d . . . . .
C68 C 0.3556(16) 0.8438(6) 1.3826(6) 0.051(4) Uani 1 1 d . . . . .
H68 H 0.310139 0.807808 1.397340 0.061 Uiso 1 1 calc R U . . .
C73 C 0.4130(15) 0.8483(5) 1.2056(5) 0.039(3) Uani 1 1 d . . . . .
H73 H 0.495931 0.820783 1.218152 0.047 Uiso 1 1 calc R U . . .
O9W O 0.3473(14) 0.8974(5) 0.7189(5) 0.093(4) Uani 1 1 d . . . . .
C54 C 0.8238(15) 0.7622(5) 0.8070(5) 0.039(3) Uani 1 1 d . . . . .
H54 H 0.872742 0.766724 0.837191 0.047 Uiso 1 1 calc R U . . .
C14 C 0.2178(17) 0.6350(6) 0.6449(5) 0.046(3) Uani 1 1 d . . . . .
H14 H 0.174737 0.671780 0.634294 0.055 Uiso 1 1 calc R U . . .
C51 C 0.6130(16) 0.6511(6) 0.7627(7) 0.051(4) Uani 1 1 d . . . . .
C66 C 0.4828(16) 0.9222(6) 1.3938(6) 0.052(3) Uani 1 1 d . U . . .
C55 C 0.8242(16) 0.8060(5) 0.7639(5) 0.047(4) Uani 1 1 d . . . . .
C63 C 0.6580(17) 0.9187(5) 0.7827(5) 0.049(4) Uani 1 1 d . . . . .
H63 H 0.632767 0.924672 0.747273 0.058 Uiso 1 1 calc R U . . .
C30 C 0.5774(17) 0.5840(7) 0.0527(5) 0.046(3) Uani 1 1 d . . . . .
C69 C 0.3561(16) 0.8666(6) 1.3285(5) 0.047(3) Uani 1 1 d . . . . .
C77 C 0.1709(17) 0.9025(5) 1.2226(6) 0.049(4) Uani 1 1 d . . . . .
H77 H 0.086457 0.912368 1.247142 0.058 Uiso 1 1 calc R U . . .
C52 C 0.6826(15) 0.7059(6) 0.7638(5) 0.043(3) Uani 1 1 d . . . . .
C19 C 1.0571(14) 0.1380(5) 0.5548(5) 0.042(3) Uani 1 1 d . . . . .
H19 H 1.064883 0.164385 0.521634 0.050 Uiso 1 1 calc R U . . .
C7 C 0.1651(15) 0.7162(6) 0.7306(6) 0.048(4) Uani 1 1 d . . . . .
H7 H 0.142252 0.731371 0.695121 0.057 Uiso 1 1 calc R U . . .
C71 C 0.4883(17) 0.9476(6) 1.3396(6) 0.057(4) Uani 1 1 d . U . . .
H71 H 0.533588 0.983675 1.325527 0.068 Uiso 1 1 calc R U . . .
C53 C 0.7561(14) 0.7123(5) 0.8085(5) 0.040(3) Uani 1 1 d . . . . .
H53 H 0.758271 0.682452 0.838960 0.048 Uiso 1 1 calc R U . . .
C9 C 0.0374(15) 0.6259(5) 0.7276(5) 0.043(3) Uani 1 1 d . . . . .
H9A H -0.051726 0.647643 0.706919 0.052 Uiso 1 1 calc R U . . .
H9B H -0.019338 0.594550 0.753885 0.052 Uiso 1 1 calc R U . . .
C70 C 0.4258(16) 0.9183(6) 1.3077(5) 0.048(3) Uani 1 1 d . . . . .
H70 H 0.430831 0.933993 1.270878 0.057 Uiso 1 1 calc R U . . .
C57 C 0.6813(16) 0.7482(6) 0.7201(5) 0.047(3) Uani 1 1 d . . . . .
H57 H 0.632753 0.743044 0.690141 0.056 Uiso 1 1 calc R U . . .
C25 C 1.0215(16) 0.3281(5) 0.5158(5) 0.042(3) Uani 1 1 d . . . . .
H25 H 1.018901 0.347489 0.479979 0.051 Uiso 1 1 calc R U . . .
C2 C 0.3508(16) 0.7635(6) 0.8369(6) 0.047(4) Uani 1 1 d . . . . .
C72 C 0.2845(18) 0.8340(5) 1.2947(5) 0.051(4) Uani 1 1 d . . . . .
H72A H 0.350634 0.799006 1.298051 0.061 Uiso 1 1 calc R U . . .
H72B H 0.164399 0.824190 1.308575 0.061 Uiso 1 1 calc R U . . .
C58 C 0.9038(17) 0.8605(5) 0.7629(5) 0.048(4) Uani 1 1 d . . . . .
H58A H 1.021383 0.854150 0.774046 0.058 Uiso 1 1 calc R U . . .
H58B H 0.911350 0.884632 0.726713 0.058 Uiso 1 1 calc R U . . .
C1 C 0.473(2) 0.7668(7) 0.9135(6) 0.084(5) Uani 1 1 d . . . . .
H1A H 0.584664 0.781106 0.895841 0.126 Uiso 1 1 calc R U . . .
H1B H 0.489390 0.743179 0.948468 0.126 Uiso 1 1 calc R U . . .
H1C H 0.396797 0.797772 0.916845 0.126 Uiso 1 1 calc R U . . .
C79 C -0.0056(18) 1.4775(6) 0.8901(7) 0.053(4) Uani 1 1 d . . . . .
C56 C 0.7498(17) 0.7987(5) 0.7188(5) 0.047(3) Uani 1 1 d . . . . .
H56 H 0.747631 0.828379 0.688181 0.056 Uiso 1 1 calc R U . . .
C8 C 0.2393(17) 0.7484(5) 0.7570(5) 0.044(3) Uani 1 1 d . . . . .
H8 H 0.270456 0.785365 0.739539 0.053 Uiso 1 1 calc R U . . .
C60 C 0.731(2) 0.9011(5) 0.8837(5) 0.059(4) Uani 1 1 d . . . . .
H60 H 0.759946 0.894420 0.918885 0.071 Uiso 1 1 calc R U . . .
C67 C 0.4166(17) 0.8709(6) 1.4140(6) 0.056(4) Uani 1 1 d . U . . .
H67 H 0.414015 0.854333 1.450661 0.068 Uiso 1 1 calc R U . . .
C81 C -0.1171(17) 1.3830(6) 0.9422(5) 0.049(3) Uani 1 1 d . . . . .
H81 H -0.078942 1.388550 0.973562 0.059 Uiso 1 1 calc R U . . .
C65 C 0.5635(18) 0.9511(8) 1.4278(7) 0.064(4) Uani 1 1 d . U . . .
C50 C 0.5620(19) 0.5585(5) 0.8110(7) 0.069(5) Uani 1 1 d . . . . .
H50A H 0.629220 0.544367 0.783748 0.103 Uiso 1 1 calc R U . . .
H50B H 0.440217 0.559759 0.804984 0.103 Uiso 1 1 calc R U . . .
H50C H 0.577912 0.534058 0.845618 0.103 Uiso 1 1 calc R U . . .
O7W O 0.6063(19) 0.8065(7) 0.5611(5) 0.153(7) Uani 1 1 d . U . . .
C59 C 0.8344(19) 0.8811(5) 0.8475(5) 0.054(4) Uani 1 1 d . . . . .
H59 H 0.936203 0.861411 0.857954 0.065 Uiso 1 1 calc R U . . .
C29 C 0.524(2) 0.5925(7) -0.0348(6) 0.086(6) Uani 1 1 d . . . . .
H29A H 0.530399 0.620395 -0.068487 0.129 Uiso 1 1 calc R U . . .
H29B H 0.404362 0.582858 -0.022819 0.129 Uiso 1 1 calc R U . . .
H29C H 0.588640 0.559349 -0.039062 0.129 Uiso 1 1 calc R U . . .
C15 C 0.761(2) -0.0709(5) 0.5797(6) 0.072(5) Uani 1 1 d . . . . .
H15A H 0.725613 -0.073708 0.545900 0.107 Uiso 1 1 calc R U . . .
H15B H 0.661175 -0.076101 0.605860 0.107 Uiso 1 1 calc R U . . .
H15C H 0.847454 -0.099434 0.591372 0.107 Uiso 1 1 calc R U . . .
C64 C 0.707(2) 1.0291(8) 1.4377(7) 0.093(6) Uani 1 1 d . . . . .
H64A H 0.759640 1.062971 1.414986 0.140 Uiso 1 1 calc R U . . .
H64B H 0.796278 1.005175 1.455458 0.140 Uiso 1 1 calc R U . . .
H64C H 0.622667 1.038729 1.463937 0.140 Uiso 1 1 calc R U . . .
O8W O 0.306(2) 0.8401(6) 0.6353(6) 0.160(7) Uani 1 1 d . . . . .
C78 C 0.126(2) 1.5322(6) 0.9365(6) 0.083(6) Uani 1 1 d . . . . .
H78A H 0.230283 1.535559 0.912191 0.124 Uiso 1 1 calc R U . . .
H78B H 0.156879 1.530412 0.971964 0.124 Uiso 1 1 calc R U . . .
H78C H 0.051567 1.564500 0.925070 0.124 Uiso 1 1 calc R U . . .
O12W O -0.083(3) 1.6452(10) 0.9388(9) 0.228(10) Uani 1 1 d . . . . .
Br4B Br 0.7416(14) 0.6637(4) 0.6177(4) 0.098(4) Uani 0.193(4) 1 d . . P A 2

loop_
_atom_site_aniso_label
_atom_site_aniso_U_11
_atom_site_aniso_U_22
_atom_site_aniso_U_33
_atom_site_aniso_U_23
_atom_site_aniso_U_13
_atom_site_aniso_U_12
Br1 0.0319(7) 0.0398(8) 0.0501(8) -0.0113(6) -0.0120(6) 0.0069(6)
Br2 0.0295(7) 0.0440(8) 0.0510(8) -0.0114(6) -0.0123(6) 0.0089(6)
Br3 0.0406(9) 0.0781(11) 0.0675(11) -0.0157(8) -0.0163(7) 0.0096(8)
Br4A 0.0615(13) 0.0592(12) 0.0489(12) -0.0115(9) -0.0027(9) 0.0166(10)
O1W 0.038(5) 0.048(5) 0.045(5) -0.006(4) -0.011(4) 0.007(4)
N6 0.021(5) 0.035(6) 0.035(6) -0.011(5) -0.003(4) 0.002(4)
N9 0.017(5) 0.038(6) 0.036(6) -0.005(5) -0.003(4) 0.008(4)
N7 0.022(5) 0.026(5) 0.037(6) -0.005(5) -0.007(4) 0.003(4)
O3 0.041(6) 0.054(6) 0.066(7) -0.013(5) -0.025(5) 0.001(5)
N4 0.025(5) 0.031(6) 0.036(6) -0.011(5) -0.012(5) -0.003(4)
N17 0.010(5) 0.042(6) 0.053(7) -0.012(5) -0.007(5) 0.000(5)
O3W 0.048(6) 0.066(6) 0.055(6) -0.023(5) -0.006(5) 0.006(5)
O11W 0.060(6) 0.049(6) 0.050(6) -0.007(4) -0.002(5) 0.005(5)
N15 0.019(5) 0.038(6) 0.040(6) -0.015(5) -0.004(4) -0.003(5)
N3 0.026(6) 0.032(6) 0.042(6) -0.005(5) -0.013(5) 0.007(5)
N8 0.017(5) 0.043(6) 0.031(6) -0.010(5) 0.000(4) 0.000(4)
O5 0.060(7) 0.085(7) 0.042(6) -0.021(6) -0.004(5) -0.018(6)
N5 0.027(6) 0.039(6) 0.035(6) -0.005(5) -0.007(5) 0.005(5)
N18 0.038(6) 0.028(6) 0.045(6) -0.010(5) -0.008(5) 0.002(5)
O1 0.029(5) 0.096(8) 0.067(7) -0.041(6) -0.010(5) -0.005(5)
N2 0.021(5) 0.037(6) 0.038(6) -0.006(5) -0.004(5) 0.006(5)
N14 0.021(5) 0.036(6) 0.044(7) -0.009(5) -0.010(5) -0.002(4)
N16 0.015(5) 0.042(6) 0.049(7) -0.022(5) -0.017(5) 0.002(5)
N11 0.036(6) 0.048(7) 0.033(6) -0.004(5) -0.011(5) 0.000(5)
O5W 0.051(6) 0.040(5) 0.097(8) -0.012(5) -0.008(6) -0.001(5)
N13 0.026(6) 0.040(6) 0.052(7) -0.013(6) -0.004(5) -0.007(5)
O4W 0.032(5) 0.048(6) 0.087(7) 0.001(5) -0.003(5) 0.001(4)
O7 0.038(6) 0.041(6) 0.084(8) -0.014(5) -0.014(5) 0.005(4)
O2 0.064(7) 0.051(7) 0.090(8) -0.023(6) 0.004(6) -0.014(5)
O8 0.045(6) 0.068(7) 0.083(8) -0.037(6) -0.014(6) 0.014(5)
N1 0.019(5) 0.035(6) 0.051(7) -0.020(5) -0.004(5) 0.006(5)
O4 0.052(6) 0.052(6) 0.064(7) -0.011(5) -0.018(5) -0.001(5)
O11 0.081(8) 0.055(6) 0.063(7) -0.012(5) -0.005(6) -0.024(6)
O2W 0.025(6) 0.076(8) 0.045(7) -0.026(6) 0.002(5) -0.008(5)
N12 0.026(6) 0.035(6) 0.038(6) -0.003(5) -0.010(5) 0.006(5)
C45 0.009(6) 0.049(8) 0.034(7) -0.018(6) -0.001(5) 0.000(5)
C21 0.025(7) 0.033(7) 0.051(8) -0.020(6) -0.006(6) 0.011(6)
N10 0.045(7) 0.032(6) 0.048(7) -0.005(5) -0.008(6) 0.014(5)
O12 0.081(8) 0.040(6) 0.074(8) -0.008(5) -0.002(6) -0.004(5)
O6 0.081(8) 0.065(7) 0.076(8) -0.032(6) -0.001(6) -0.026(6)
O9 0.027(6) 0.091(8) 0.121(9) -0.066(8) -0.028(6) 0.019(6)
C28 0.021(6) 0.038(7) 0.031(7) -0.013(6) -0.005(5) 0.003(5)
C34 0.011(6) 0.032(7) 0.048(8) -0.004(6) -0.007(5) -0.002(5)
C33 0.020(6) 0.031(7) 0.048(8) -0.015(6) -0.003(6) 0.002(5)
C93 0.031(7) 0.041(7) 0.031(7) -0.013(6) -0.005(6) -0.016(6)
C46 0.021(6) 0.029(7) 0.046(8) -0.013(6) -0.010(6) 0.013(5)
C43 0.015(6) 0.026(7) 0.059(9) -0.008(6) -0.015(6) -0.004(5)
C35 0.024(7) 0.044(8) 0.036(7) -0.018(6) -0.001(5) 0.003(6)
C48 0.009(6) 0.044(8) 0.038(7) -0.013(6) -0.002(5) 0.006(5)
C84 0.025(7) 0.067(9) 0.040(8) -0.017(7) -0.012(6) 0.011(7)
C94 0.020(6) 0.042(7) 0.039(7) -0.018(6) -0.005(6) 0.001(6)
C85 0.036(8) 0.043(8) 0.045(8) -0.009(6) -0.005(6) 0.001(6)
C38 0.012(6) 0.042(7) 0.044(8) -0.008(6) -0.007(6) 0.011(5)
C39 0.010(6) 0.042(7) 0.039(7) -0.010(6) -0.002(5) 0.001(5)
C97 0.025(7) 0.046(8) 0.040(8) -0.011(6) -0.016(6) 0.001(6)
C40 0.017(6) 0.041(7) 0.043(8) -0.018(6) -0.013(6) 0.006(5)
C36 0.038(8) 0.042(8) 0.045(8) -0.015(7) 0.003(6) -0.001(6)
C20 0.020(7) 0.036(7) 0.049(8) 0.001(6) 0.005(6) 0.014(6)
C27 0.019(6) 0.031(7) 0.045(8) -0.013(6) -0.005(5) 0.004(5)
C75 0.012(6) 0.032(6) 0.048(7) -0.010(6) -0.002(5) -0.016(5)
C41 0.024(7) 0.047(8) 0.045(8) -0.016(7) -0.010(6) 0.010(6)
C32 0.036(8) 0.039(8) 0.038(8) -0.013(6) -0.008(6) 0.007(6)
C98 0.023(6) 0.027(7) 0.049(8) -0.018(6) -0.008(6) 0.002(5)
C90 0.022(6) 0.036(7) 0.033(7) -0.004(6) -0.002(5) -0.008(5)
C26 0.014(6) 0.038(7) 0.046(8) -0.010(6) -0.014(5) 0.001(5)
C42 0.032(7) 0.034(7) 0.052(9) -0.016(6) 0.001(6) 0.006(6)
C92 0.017(7) 0.048(8) 0.044(8) -0.015(7) 0.004(6) -0.006(6)
C74 0.021(6) 0.040(7) 0.042(8) 0.002(6) -0.006(5) -0.010(6)
C49 0.028(7) 0.030(7) 0.045(8) -0.016(6) -0.009(6) -0.002(6)
C96 0.017(6) 0.039(7) 0.038(8) -0.013(6) -0.005(6) -0.007(5)
C31 0.032(7) 0.046(8) 0.046(8) -0.017(7) -0.009(6) 0.005(6)
C17 0.027(7) 0.046(8) 0.058(9) -0.017(7) -0.005(6) 0.013(6)
C44 0.013(6) 0.035(7) 0.041(8) -0.015(6) -0.013(5) 0.004(5)
C12 0.013(6) 0.041(7) 0.046(8) -0.022(6) 0.001(5) 0.006(5)
C47 0.008(6) 0.028(7) 0.058(9) -0.015(6) -0.002(5) -0.008(5)
C83 0.029(7) 0.031(7) 0.042(8) -0.009(6) 0.001(6) 0.014(6)
C76 0.020(6) 0.041(7) 0.038(7) -0.002(6) 0.002(6) -0.009(5)
C37 0.031(7) 0.039(7) 0.044(8) -0.008(6) -0.002(6) 0.004(6)
C87 0.015(6) 0.046(8) 0.047(8) -0.014(6) -0.002(6) -0.001(6)
O10 0.063(7) 0.124(10) 0.063(8) -0.045(7) -0.011(6) 0.005(7)
C80 0.028(7) 0.035(7) 0.052(9) -0.022(7) -0.002(6) 0.011(6)
C82 0.034(8) 0.040(8) 0.051(9) 0.001(6) -0.005(6) 0.012(6)
C86 0.031(7) 0.035(7) 0.044(8) -0.007(6) -0.001(6) 0.004(6)
C16 0.037(8) 0.055(9) 0.035(8) -0.014(7) -0.013(7) 0.026(7)
C6 0.020(7) 0.048(9) 0.053(9) -0.023(7) 0.003(6) 0.005(6)
O10W 0.052(7) 0.066(7) 0.158(12) -0.036(7) -0.018(7) -0.009(6)
C24 0.033(8) 0.034(7) 0.066(10) -0.026(7) -0.005(7) 0.008(6)
C88 0.042(8) 0.037(7) 0.037(8) -0.004(6) -0.012(6) 0.002(6)
C23 0.035(8) 0.035(8) 0.060(9) -0.005(6) -0.004(7) 0.011(6)
C3 0.019(7) 0.042(8) 0.055(9) -0.017(7) -0.005(6) 0.001(6)
C22 0.041(8) 0.040(8) 0.052(9) -0.014(7) -0.005(7) 0.015(7)
C5 0.032(8) 0.037(7) 0.053(9) -0.013(7) -0.001(6) 0.006(6)
C61 0.045(8) 0.029(7) 0.034(8) 0.009(6) 0.001(6) 0.002(6)
C89 0.026(7) 0.042(8) 0.045(8) -0.020(6) -0.009(6) 0.001(6)
C10 0.024(7) 0.039(8) 0.048(8) -0.010(6) 0.006(6) 0.002(6)
C11 0.034(8) 0.041(8) 0.043(8) -0.007(6) -0.014(6) 0.001(6)
C18 0.021(7) 0.052(9) 0.048(8) -0.009(7) -0.008(6) 0.018(6)
C62 0.036(8) 0.029(7) 0.065(10) -0.016(7) 0.008(7) 0.005(6)
C91 0.030(7) 0.026(7) 0.048(8) -0.010(6) -0.010(6) 0.003(6)
O6W 0.096(9) 0.065(7) 0.090(8) -0.017(6) 0.017(7) 0.004(6)
C4 0.022(7) 0.043(8) 0.067(9) -0.021(7) -0.005(6) -0.005(6)
C13 0.034(8) 0.049(8) 0.039(8) -0.019(6) 0.001(6) 0.002(6)
C95 0.021(7) 0.046(8) 0.049(9) -0.016(7) -0.004(6) -0.003(6)
C68 0.029(8) 0.056(9) 0.060(10) -0.004(8) -0.003(7) 0.018(7)
C73 0.027(7) 0.033(7) 0.052(9) -0.003(6) -0.002(6) -0.002(6)
O9W 0.066(8) 0.093(9) 0.123(10) -0.031(7) -0.018(7) -0.004(7)
C54 0.027(7) 0.038(8) 0.050(8) -0.011(7) -0.001(6) 0.004(6)
C14 0.041(8) 0.048(8) 0.053(9) -0.023(7) -0.003(7) 0.002(7)
C51 0.014(7) 0.070(11) 0.075(12) -0.032(10) 0.002(7) 0.007(7)
C66 0.016(7) 0.081(8) 0.072(8) -0.043(7) -0.009(6) 0.026(6)
C55 0.038(8) 0.043(8) 0.057(9) -0.011(7) 0.007(7) 0.013(7)
C63 0.047(9) 0.048(8) 0.052(9) -0.014(7) -0.002(7) -0.009(7)
C30 0.034(8) 0.073(11) 0.040(9) -0.029(8) -0.008(7) 0.006(7)
C69 0.023(7) 0.051(9) 0.058(10) -0.002(7) -0.002(6) 0.013(7)
C77 0.046(9) 0.041(8) 0.062(10) -0.015(7) -0.015(7) 0.005(7)
C52 0.020(7) 0.067(10) 0.045(9) -0.020(8) -0.008(6) 0.017(6)
C19 0.021(7) 0.052(9) 0.043(8) 0.010(6) -0.014(6) 0.004(6)
C7 0.026(7) 0.057(9) 0.065(10) -0.022(8) -0.017(7) 0.019(7)
C71 0.030(8) 0.065(9) 0.080(8) -0.026(7) -0.013(7) 0.011(7)
C53 0.023(7) 0.036(8) 0.059(9) -0.006(6) -0.006(6) 0.015(6)
C9 0.032(8) 0.045(8) 0.061(9) -0.030(7) -0.008(7) 0.008(6)
C70 0.040(8) 0.062(9) 0.046(9) -0.019(7) -0.014(7) 0.001(7)
C57 0.034(8) 0.060(10) 0.047(9) -0.017(8) -0.002(6) -0.001(7)
C25 0.044(8) 0.049(8) 0.037(8) -0.014(6) -0.008(6) 0.001(7)
C2 0.026(8) 0.056(10) 0.066(10) -0.031(8) 0.012(7) -0.014(7)
C72 0.059(10) 0.038(8) 0.056(9) -0.013(7) -0.008(7) 0.001(7)
C58 0.050(9) 0.036(8) 0.054(9) -0.010(7) 0.008(7) 0.008(7)
C1 0.048(10) 0.139(16) 0.076(12) -0.047(12) 0.000(9) -0.028(10)
C79 0.044(9) 0.057(10) 0.067(11) -0.036(9) -0.003(8) 0.010(8)
C56 0.050(9) 0.047(9) 0.035(8) 0.002(6) -0.004(7) 0.010(7)
C8 0.047(9) 0.034(7) 0.050(9) -0.010(7) 0.003(7) 0.000(6)
C60 0.076(11) 0.057(9) 0.042(9) -0.009(7) -0.009(8) 0.025(8)
C67 0.038(9) 0.082(9) 0.058(9) -0.030(7) -0.014(7) 0.011(7)
C81 0.043(9) 0.052(9) 0.052(9) -0.013(7) -0.008(7) 0.003(7)
C65 0.029(8) 0.086(11) 0.082(11) -0.035(9) -0.005(8) 0.006(8)
C50 0.056(10) 0.043(9) 0.117(14) -0.038(9) 0.000(9) 0.002(8)
O7W 0.144(13) 0.224(16) 0.116(11) -0.104(11) 0.074(9) -0.157(12)
C59 0.058(10) 0.051(9) 0.049(9) -0.006(7) -0.009(8) 0.015(7)
C29 0.111(15) 0.112(14) 0.040(9) -0.022(9) -0.009(9) -0.034(12)
C15 0.064(11) 0.049(10) 0.102(13) -0.011(9) -0.030(10) -0.003(8)
C64 0.042(10) 0.145(17) 0.116(15) -0.074(14) -0.027(10) 0.033(11)
O8W 0.192(18) 0.143(13) 0.134(13) -0.003(10) -0.027(12) -0.061(12)
C78 0.124(16) 0.072(11) 0.065(11) -0.034(9) -0.010(10) -0.040(11)
O12W 0.18(2) 0.28(3) 0.24(2) -0.08(2) -0.030(18) 0.016(18)
Br4B 0.083(8) 0.104(8) 0.118(9) -0.052(7) -0.004(6) 0.005(6)

loop_
_atom_type_symbol
_atom_type_description
_atom_type_scat_dispersion_real
_atom_type_scat_dispersion_imag
_atom_type_scat_source
C C 0.0033 0.0016 'International Tables Vol C Tables 4.2.6.8 and 6.1.1.4'
H H 0.0000 0.0000 'International Tables Vol C Tables 4.2.6.8 and 6.1.1.4'
Br Br -0.2901 2.4595 'International Tables Vol C Tables 4.2.6.8 and 6.1.1.4'
N N 0.0061 0.0033 'International Tables Vol C Tables 4.2.6.8 and 6.1.1.4'
O O 0.0106 0.0060 'International Tables Vol C Tables 4.2.6.8 and 6.1.1.4'

loop_
_geom_angle_atom_site_label_1
_geom_angle_atom_site_label_2
_geom_angle_atom_site_label_3
_geom_angle
_geom_angle_site_symmetry_1
_geom_angle_site_symmetry_3
_geom_angle_publ_flag
C45 N6 C46 115.6(10) . . ?
C43 N9 C48 115.3(10) . . ?
C47 N7 C46 116.3(10) . . ?
C16 O3 C15 113.9(11) . . ?
C43 N4 C44 113.4(10) . . ?
C96 N17 C97 115.0(10) . . ?
C94 N15 C95 115.0(10) . . ?
C38 N3 C42 120.7(10) . . ?
C38 N3 C37 122.0(9) . . ?
C42 N3 C37 117.2(10) . . ?
C48 N8 C47 114.3(10) . . ?
C30 O5 C29 114.6(11) . . ?
C45 N5 C44 112.9(10) . . ?
C92 N18 C97 115.1(10) . . ?
C2 O1 C1 116.7(12) . . ?
C28 N2 C23 119.9(10) . . ?
C24 N2 C28 122.2(10) . . ?
C24 N2 C23 117.9(10) . . ?
C93 N14 C94 116.4(10) . . ?
C96 N16 C95 115.0(10) . . ?
C73 N11 C77 120.7(11) . . ?
C73 N11 C72 118.5(10) . . ?
C77 N11 C72 120.6(11) . . ?
C92 N13 C93 116.4(10) . . ?
C51 O7 C50 117.2(12) . . ?
C10 N1 C9 117.5(10) . . ?
C14 N1 C10 122.0(11) . . ?
C14 N1 C9 120.5(10) . . ?
C79 O11 C78 116.5(12) . . ?
C87 N12 C86 121.6(10) . . ?
C87 N12 C91 119.9(10) . . ?
C91 N12 C86 118.5(9) . . ?
N6 C45 N5 131.1(11) . . ?
N6 C45 C26 114.4(10) . . ?
N5 C45 C26 114.5(10) . . ?
C20 C21 H21 119.5 . . ?
C22 C21 H21 119.5 . . ?
C22 C21 C20 121.1(12) . . ?
C63 N10 C58 120.5(11) . . ?
C59 N10 C63 119.6(12) . . ?
C59 N10 C58 119.8(11) . . ?
C65 O9 C64 119.2(15) . . ?
N2 C28 H28 120.2 . . ?
N2 C28 C27 119.5(11) . . ?
C27 C28 H28 120.2 . . ?
C33 C34 C37 118.3(10) . . ?
C35 C34 C33 117.9(11) . . ?
C35 C34 C37 123.8(11) . . ?
C34 C33 H33 118.4 . . ?
C34 C33 C32 123.1(11) . . ?
C32 C33 H33 118.4 . . ?
N14 C93 N13 122.2(11) . . ?
N14 C93 C98 121.0(11) . . ?
N13 C93 C98 116.7(11) . . ?
N6 C46 C49 119.6(11) . . ?
N7 C46 N6 120.5(10) . . ?
N7 C46 C49 119.9(10) . . ?
N9 C43 C12 113.7(10) . . ?
N4 C43 N9 130.9(11) . . ?
N4 C43 C12 115.3(11) . . ?
C34 C35 H35 119.8 . . ?
C34 C35 C36 120.4(12) . . ?
C36 C35 H35 119.8 . . ?
N9 C48 C49 119.1(11) . . ?
N8 C48 N9 119.5(10) . . ?
N8 C48 C49 121.3(11) . . ?
C85 C84 H84 120.0 . . ?
C83 C84 H84 120.0 . . ?
C83 C84 C85 119.9(12) . . ?
N15 C94 C75 115.1(10) . . ?
N14 C94 N15 129.0(11) . . ?
N14 C94 C75 115.9(10) . . ?
C84 C85 H85 119.6 . . ?
C80 C85 C84 120.7(12) . . ?
C80 C85 H85 119.6 . . ?
N3 C38 H38 120.1 . . ?
N3 C38 C39 119.8(10) . . ?
C39 C38 H38 120.1 . . ?
C38 C39 H39 119.1 . . ?
C38 C39 C40 121.7(11) . . ?
C40 C39 H39 119.1 . . ?
N17 C97 N18 121.0(11) . . ?
N17 C97 C98 120.3(11) . . ?
C98 C97 N18 118.6(11) . . ?
C39 C40 C41 117.0(11) . . ?
C39 C40 C47 122.6(11) . . ?
C41 C40 C47 120.3(10) . . ?
C35 C36 H36 119.4 . . ?
C31 C36 C35 121.2(12) . . ?
C31 C36 H36 119.4 . . ?
C21 C20 C23 117.7(12) . . ?
C19 C20 C21 120.4(12) . . ?
C19 C20 C23 121.8(11) . . ?
C28 C27 H27 120.3 . . ?
C26 C27 C28 119.3(11) . . ?
C26 C27 H27 120.3 . . ?
C74 C75 C94 120.8(11) . . ?
C76 C75 C94 120.1(10) . . ?
C76 C75 C74 119.1(11) . . ?
C40 C41 H41 120.1 . . ?
C42 C41 C40 119.8(11) . . ?
C42 C41 H41 120.1 . . ?
C33 C32 H32 120.8 . . ?
C31 C32 C33 118.4(11) . . ?
C31 C32 H32 120.8 . . ?
C97 C98 C93 122.6(11) . . ?
C97 C98 C95 120.9(11) . . ?
C95 C98 C93 116.5(11) . . ?
C89 C90 H90 119.6 . . ?
C89 C90 C91 120.9(11) . . ?
C91 C90 H90 119.6 . . ?
C27 C26 C45 120.9(11) . . ?
C27 C26 C25 120.5(11) . . ?
C25 C26 C45 118.6(11) . . ?
N3 C42 C41 120.9(11) . . ?
N3 C42 H42 119.6 . . ?
C41 C42 H42 119.6 . . ?
N18 C92 C61 114.5(11) . . ?
N13 C92 N18 130.4(11) . . ?
N13 C92 C61 114.7(11) . . ?
C75 C74 H74 120.4 . . ?
C73 C74 C75 119.1(12) . . ?
C73 C74 H74 120.4 . . ?
C48 C49 C46 119.2(11) . . ?
C44 C49 C46 120.0(10) . . ?
C44 C49 C48 120.7(11) . . ?
N17 C96 C89 115.4(10) . . ?
N16 C96 N17 130.4(11) . . ?
N16 C96 C89 114.2(11) . . ?
C36 C31 C30 118.0(12) . . ?
C32 C31 C36 119.0(11) . . ?
C32 C31 C30 122.9(12) . . ?
C22 C17 C16 117.6(12) . . ?
C18 C17 C16 124.3(12) . . ?
C18 C17 C22 118.1(13) . . ?
N4 C44 C49 120.5(10) . . ?
N5 C44 N4 118.8(10) . . ?
N5 C44 C49 120.7(10) . . ?
C11 C12 C43 123.8(11) . . ?
C11 C12 C13 118.1(11) . . ?
C13 C12 C43 118.1(11) . . ?
N7 C47 N8 128.9(11) . . ?
N7 C47 C40 116.1(10) . . ?
N8 C47 C40 114.9(10) . . ?
C84 C83 C82 119.3(12) . . ?
C84 C83 C86 119.7(11) . . ?
C82 C83 C86 121.0(11) . . ?
C75 C76 H76 119.8 . . ?
C77 C76 C75 120.3(12) . . ?
C77 C76 H76 119.8 . . ?
N3 C37 C34 116.0(10) . . ?
N3 C37 H37A 108.3 . . ?
N3 C37 H37B 108.3 . . ?
C34 C37 H37A 108.3 . . ?
C34 C37 H37B 108.3 . . ?
H37A C37 H37B 107.4 . . ?
N12 C87 H87 118.8 . . ?
N12 C87 C88 122.4(11) . . ?
C88 C87 H87 118.8 . . ?
C85 C80 C79 116.7(12) . . ?
C85 C80 C81 120.2(12) . . ?
C81 C80 C79 123.1(12) . . ?
C83 C82 H82 119.8 . . ?
C81 C82 C83 120.5(12) . . ?
C81 C82 H82 119.8 . . ?
N12 C86 C83 110.8(9) . . ?
N12 C86 H86A 109.5 . . ?
N12 C86 H86B 109.5 . . ?
C83 C86 H86A 109.5 . . ?
C83 C86 H86B 109.5 . . ?
H86A C86 H86B 108.1 . . ?
O3 C16 C17 111.7(12) . . ?
O4 C16 O3 124.9(13) . . ?
O4 C16 C17 123.4(12) . . ?
C5 C6 C9 119.4(12) . . ?
C7 C6 C5 118.4(12) . . ?
C7 C6 C9 122.0(12) . . ?
N2 C24 H24 119.7 . . ?
N2 C24 C25 120.6(11) . . ?
C25 C24 H24 119.7 . . ?
C87 C88 H88 120.9 . . ?
C89 C88 C87 118.1(11) . . ?
C89 C88 H88 120.9 . . ?
N2 C23 H23A 109.1 . . ?
N2 C23 H23B 109.1 . . ?
C20 C23 N2 112.7(10) . . ?
C20 C23 H23A 109.1 . . ?
C20 C23 H23B 109.1 . . ?
H23A C23 H23B 107.8 . . ?
C4 C3 C2 122.2(12) . . ?
C4 C3 C8 119.2(12) . . ?
C8 C3 C2 118.6(12) . . ?
C21 C22 C17 120.0(12) . . ?
C21 C22 H22 120.0 . . ?
C17 C22 H22 120.0 . . ?
C6 C5 H5 119.3 . . ?
C4 C5 C6 121.5(12) . . ?
C4 C5 H5 119.3 . . ?
C62 C61 C92 123.6(11) . . ?
C62 C61 C60 116.4(12) . . ?
C60 C61 C92 119.9(12) . . ?
C90 C89 C96 123.1(11) . . ?
C90 C89 C88 119.6(11) . . ?
C88 C89 C96 117.3(11) . . ?
N1 C10 H10 120.8 . . ?
N1 C10 C11 118.3(11) . . ?
C11 C10 H10 120.8 . . ?
C12 C11 C10 121.0(11) . . ?
C12 C11 H11 119.5 . . ?
C10 C11 H11 119.5 . . ?
C17 C18 H18 118.5 . . ?
C17 C18 C19 123.0(12) . . ?
C19 C18 H18 118.5 . . ?
C61 C62 H62 119.5 . . ?
C63 C62 C61 121.0(12) . . ?
C63 C62 H62 119.5 . . ?
N12 C91 H91 120.6 . . ?
C90 C91 N12 118.8(11) . . ?
C90 C91 H91 120.6 . . ?
C3 C4 H4 120.1 . . ?
C5 C4 C3 119.7(13) . . ?
C5 C4 H4 120.1 . . ?
C12 C13 H13 120.3 . . ?
C12 C13 C14 119.3(12) . . ?
C14 C13 H13 120.3 . . ?
N15 C95 N16 119.5(11) . . ?
N15 C95 C98 122.1(11) . . ?
N16 C95 C98 118.3(11) . . ?
C69 C68 H68 119.0 . . ?
C67 C68 H68 119.0 . . ?
C67 C68 C69 122.0(15) . . ?
N11 C73 C74 119.9(11) . . ?
N11 C73 H73 120.1 . . ?
C74 C73 H73 120.1 . . ?
C55 C54 H54 118.7 . . ?
C53 C54 H54 118.7 . . ?
C53 C54 C55 122.5(12) . . ?
N1 C14 C13 121.2(12) . . ?
N1 C14 H14 119.4 . . ?
C13 C14 H14 119.4 . . ?
O7 C51 C52 113.1(13) . . ?
O8 C51 O7 122.4(14) . . ?
O8 C51 C52 124.5(15) . . ?
C71 C66 C65 118.3(15) . . ?
C67 C66 C71 121.2(14) . . ?
C67 C66 C65 120.4(15) . . ?
C54 C55 C58 121.4(12) . . ?
C54 C55 C56 118.2(12) . . ?
C56 C55 C58 120.3(12) . . ?
N10 C63 C62 120.8(13) . . ?
N10 C63 H63 119.6 . . ?
C62 C63 H63 119.6 . . ?
O5 C30 C31 111.6(13) . . ?
O6 C30 O5 125.7(12) . . ?
O6 C30 C31 122.8(13) . . ?
C68 C69 C72 119.7(13) . . ?
C70 C69 C68 118.3(14) . . ?
C70 C69 C72 122.0(12) . . ?
N11 C77 H77 119.6 . . ?
C76 C77 N11 120.8(13) . . ?
C76 C77 H77 119.6 . . ?
C53 C52 C51 120.5(13) . . ?
C57 C52 C51 118.6(12) . . ?
C57 C52 C53 120.8(13) . . ?
C20 C19 C18 117.4(11) . . ?
C20 C19 H19 121.3 . . ?
C18 C19 H19 121.3 . . ?
C6 C7 H7 119.6 . . ?
C8 C7 C6 120.8(13) . . ?
C8 C7 H7 119.6 . . ?
C66 C71 H71 121.1 . . ?
C70 C71 C66 117.8(14) . . ?
C70 C71 H71 121.1 . . ?
C54 C53 C52 118.5(12) . . ?
C54 C53 H53 120.8 . . ?
C52 C53 H53 120.8 . . ?
N1 C9 H9A 109.5 . . ?
N1 C9 H9B 109.5 . . ?
C6 C9 N1 110.5(10) . . ?
C6 C9 H9A 109.5 . . ?
C6 C9 H9B 109.5 . . ?
H9A C9 H9B 108.1 . . ?
C69 C70 C71 120.9(14) . . ?
C69 C70 H70 119.6 . . ?
C71 C70 H70 119.6 . . ?
C52 C57 H57 119.7 . . ?
C52 C57 C56 120.5(13) . . ?
C56 C57 H57 119.7 . . ?
C26 C25 C24 117.7(12) . . ?
C26 C25 H25 121.2 . . ?
C24 C25 H25 121.2 . . ?
O1 C2 C3 112.4(12) . . ?
O2 C2 O1 122.6(13) . . ?
O2 C2 C3 125.0(14) . . ?
N11 C72 C69 115.5(11) . . ?
N11 C72 H72A 108.4 . . ?
N11 C72 H72B 108.4 . . ?
C69 C72 H72A 108.4 . . ?
C69 C72 H72B 108.4 . . ?
H72A C72 H72B 107.5 . . ?
N10 C58 C55 109.6(10) . . ?
N10 C58 H58A 109.7 . . ?
N10 C58 H58B 109.7 . . ?
C55 C58 H58A 109.7 . . ?
C55 C58 H58B 109.7 . . ?
H58A C58 H58B 108.2 . . ?
O1 C1 H1A 109.5 . . ?
O1 C1 H1B 109.5 . . ?
O1 C1 H1C 109.5 . . ?
H1A C1 H1B 109.5 . . ?
H1A C1 H1C 109.5 . . ?
H1B C1 H1C 109.5 . . ?
O11 C79 C80 112.1(14) . . ?
O12 C79 O11 122.6(14) . . ?
O12 C79 C80 125.3(14) . . ?
C55 C56 H56 120.3 . . ?
C57 C56 C55 119.4(12) . . ?
C57 C56 H56 120.3 . . ?
C3 C8 H8 119.9 . . ?
C7 C8 C3 120.3(12) . . ?
C7 C8 H8 119.9 . . ?
C61 C60 H60 120.1 . . ?
C59 C60 C61 119.8(13) . . ?
C59 C60 H60 120.1 . . ?
C68 C67 C66 120.0(15) . . ?
C68 C67 H67 120.0 . . ?
C66 C67 H67 120.0 . . ?
C80 C81 H81 120.3 . . ?
C82 C81 C80 119.3(12) . . ?
C82 C81 H81 120.3 . . ?
O9 C65 C66 117.6(16) . . ?
O10 C65 O9 121.4(16) . . ?
O10 C65 C66 121.0(16) . . ?
O7 C50 H50A 109.5 . . ?
O7 C50 H50B 109.5 . . ?
O7 C50 H50C 109.5 . . ?
H50A C50 H50B 109.5 . . ?
H50A C50 H50C 109.5 . . ?
H50B C50 H50C 109.5 . . ?
N10 C59 C60 122.1(13) . . ?
N10 C59 H59 119.0 . . ?
C60 C59 H59 119.0 . . ?
O5 C29 H29A 109.5 . . ?
O5 C29 H29B 109.5 . . ?
O5 C29 H29C 109.5 . . ?
H29A C29 H29B 109.5 . . ?
H29A C29 H29C 109.5 . . ?
H29B C29 H29C 109.5 . . ?
O3 C15 H15A 109.5 . . ?
O3 C15 H15B 109.5 . . ?
O3 C15 H15C 109.5 . . ?
H15A C15 H15B 109.5 . . ?
H15A C15 H15C 109.5 . . ?
H15B C15 H15C 109.5 . . ?
O9 C64 H64A 109.5 . . ?
O9 C64 H64B 109.5 . . ?
O9 C64 H64C 109.5 . . ?
H64A C64 H64B 109.5 . . ?
H64A C64 H64C 109.5 . . ?
H64B C64 H64C 109.5 . . ?
O11 C78 H78A 109.5 . . ?
O11 C78 H78B 109.5 . . ?
O11 C78 H78C 109.5 . . ?
H78A C78 H78B 109.5 . . ?
H78A C78 H78C 109.5 . . ?
H78B C78 H78C 109.5 . . ?

loop_
_geom_bond_atom_site_label_1
_geom_bond_atom_site_label_2
_geom_bond_distance
_geom_bond_site_symmetry_2
_geom_bond_publ_flag
N6 C45 1.306(13) . ?
N6 C46 1.349(13) . ?
N9 C43 1.334(14) . ?
N9 C48 1.360(13) . ?
N7 C46 1.340(13) . ?
N7 C47 1.319(13) . ?
O3 C16 1.326(14) . ?
O3 C15 1.470(15) . ?
N4 C43 1.331(13) . ?
N4 C44 1.376(14) . ?
N17 C97 1.349(14) . ?
N17 C96 1.341(14) . ?
N15 C94 1.341(14) . ?
N15 C95 1.346(14) . ?
N3 C38 1.341(14) . ?
N3 C42 1.349(14) . ?
N3 C37 1.465(14) . ?
N8 C48 1.342(13) . ?
N8 C47 1.363(14) . ?
O5 C30 1.315(15) . ?
O5 C29 1.466(16) . ?
N5 C45 1.359(13) . ?
N5 C44 1.370(13) . ?
N18 C97 1.370(15) . ?
N18 C92 1.336(14) . ?
O1 C2 1.340(16) . ?
O1 C1 1.409(16) . ?
N2 C28 1.343(13) . ?
N2 C24 1.326(15) . ?
N2 C23 1.509(14) . ?
N14 C93 1.323(14) . ?
N14 C94 1.335(14) . ?
N16 C96 1.303(14) . ?
N16 C95 1.384(14) . ?
N11 C73 1.361(15) . ?
N11 C77 1.362(15) . ?
N11 C72 1.441(15) . ?
N13 C93 1.349(14) . ?
N13 C92 1.323(14) . ?
O7 C51 1.352(16) . ?
O7 C50 1.420(14) . ?
O2 C2 1.214(15) . ?
O8 C51 1.209(15) . ?
N1 C10 1.330(14) . ?
N1 C14 1.312(15) . ?
N1 C9 1.501(14) . ?
O4 C16 1.205(14) . ?
O11 C79 1.346(16) . ?
O11 C78 1.440(16) . ?
N12 C87 1.322(14) . ?
N12 C86 1.485(14) . ?
N12 C91 1.376(14) . ?
C45 C26 1.533(15) . ?
C21 H21 0.9500 . ?
C21 C20 1.388(16) . ?
C21 C22 1.371(16) . ?
N10 C63 1.352(16) . ?
N10 C58 1.490(15) . ?
N10 C59 1.307(15) . ?
O12 C79 1.197(16) . ?
O6 C30 1.217(16) . ?
O9 C65 1.300(18) . ?
O9 C64 1.437(17) . ?
C28 H28 0.9500 . ?
C28 C27 1.384(14) . ?
C34 C33 1.383(15) . ?
C34 C35 1.372(15) . ?
C34 C37 1.499(16) . ?
C33 H33 0.9500 . ?
C33 C32 1.399(15) . ?
C93 C98 1.444(16) . ?
C46 C49 1.405(15) . ?
C43 C12 1.527(16) . ?
C35 H35 0.9500 . ?
C35 C36 1.399(16) . ?
C48 C49 1.391(15) . ?
C84 H84 0.9500 . ?
C84 C85 1.403(17) . ?
C84 C83 1.378(16) . ?
C94 C75 1.492(16) . ?
C85 H85 0.9500 . ?
C85 C80 1.359(16) . ?
C38 H38 0.9500 . ?
C38 C39 1.363(15) . ?
C39 H39 0.9500 . ?
C39 C40 1.382(15) . ?
C97 C98 1.360(15) . ?
C40 C41 1.399(15) . ?
C40 C47 1.473(16) . ?
C36 H36 0.9500 . ?
C36 C31 1.393(16) . ?
C20 C23 1.487(16) . ?
C20 C19 1.381(16) . ?
C27 H27 0.9500 . ?
C27 C26 1.371(15) . ?
C75 C74 1.397(15) . ?
C75 C76 1.387(15) . ?
C41 H41 0.9500 . ?
C41 C42 1.367(16) . ?
C32 H32 0.9500 . ?
C32 C31 1.388(16) . ?
C98 C95 1.409(16) . ?
C90 H90 0.9500 . ?
C90 C89 1.360(15) . ?
C90 C91 1.374(15) . ?
C26 C25 1.387(16) . ?
C42 H42 0.9500 . ?
C92 C61 1.474(16) . ?
C74 H74 0.9500 . ?
C74 C73 1.377(15) . ?
C49 C44 1.386(15) . ?
C96 C89 1.506(16) . ?
C31 C30 1.520(17) . ?
C17 C16 1.499(18) . ?
C17 C22 1.397(17) . ?
C17 C18 1.371(17) . ?
C12 C11 1.367(16) . ?
C12 C13 1.369(15) . ?
C83 C82 1.410(17) . ?
C83 C86 1.527(16) . ?
C76 H76 0.9500 . ?
C76 C77 1.338(16) . ?
C37 H37A 0.9900 . ?
C37 H37B 0.9900 . ?
C87 H87 0.9500 . ?
C87 C88 1.377(16) . ?
O10 C65 1.272(18) . ?
C80 C79 1.484(18) . ?
C80 C81 1.410(17) . ?
C82 H82 0.9500 . ?
C82 C81 1.379(17) . ?
C86 H86A 0.9900 . ?
C86 H86B 0.9900 . ?
C6 C5 1.390(16) . ?
C6 C7 1.388(17) . ?
C6 C9 1.491(16) . ?
C24 H24 0.9500 . ?
C24 C25 1.398(16) . ?
C88 H88 0.9500 . ?
C88 C89 1.375(16) . ?
C23 H23A 0.9900 . ?
C23 H23B 0.9900 . ?
C3 C4 1.391(16) . ?
C3 C2 1.485(17) . ?
C3 C8 1.399(17) . ?
C22 H22 0.9500 . ?
C5 H5 0.9500 . ?
C5 C4 1.363(16) . ?
C61 C62 1.372(16) . ?
C61 C60 1.404(17) . ?
C10 H10 0.9500 . ?
C10 C11 1.389(16) . ?
C11 H11 0.9500 . ?
C18 H18 0.9500 . ?
C18 C19 1.402(17) . ?
C62 H62 0.9500 . ?
C62 C63 1.368(16) . ?
C91 H91 0.9500 . ?
C4 H4 0.9500 . ?
C13 H13 0.9500 . ?
C13 C14 1.374(16) . ?
C68 H68 0.9500 . ?
C68 C69 1.397(17) . ?
C68 C67 1.323(18) . ?
C73 H73 0.9500 . ?
C54 H54 0.9500 . ?
C54 C55 1.365(16) . ?
C54 C53 1.359(16) . ?
C14 H14 0.9500 . ?
C51 C52 1.497(19) . ?
C66 C71 1.407(19) . ?
C66 C67 1.356(19) . ?
C66 C65 1.48(2) . ?
C55 C58 1.510(17) . ?
C55 C56 1.430(18) . ?
C63 H63 0.9500 . ?
C69 C70 1.376(17) . ?
C69 C72 1.507(18) . ?
C77 H77 0.9500 . ?
C52 C53 1.407(16) . ?
C52 C57 1.354(17) . ?
C19 H19 0.9500 . ?
C7 H7 0.9500 . ?
C7 C8 1.364(17) . ?
C71 H71 0.9500 . ?
C71 C70 1.378(17) . ?
C53 H53 0.9500 . ?
C9 H9A 0.9900 . ?
C9 H9B 0.9900 . ?
C70 H70 0.9500 . ?
C57 H57 0.9500 . ?
C57 C56 1.375(17) . ?
C25 H25 0.9500 . ?
C72 H72A 0.9900 . ?
C72 H72B 0.9900 . ?
C58 H58A 0.9900 . ?
C58 H58B 0.9900 . ?
C1 H1A 0.9800 . ?
C1 H1B 0.9800 . ?
C1 H1C 0.9800 . ?
C56 H56 0.9500 . ?
C8 H8 0.9500 . ?
C60 H60 0.9500 . ?
C60 C59 1.372(18) . ?
C67 H67 0.9500 . ?
C81 H81 0.9500 . ?
C50 H50A 0.9800 . ?
C50 H50B 0.9800 . ?
C50 H50C 0.9800 . ?
C59 H59 0.9500 . ?
C29 H29A 0.9800 . ?
C29 H29B 0.9800 . ?
C29 H29C 0.9800 . ?
C15 H15A 0.9800 . ?
C15 H15B 0.9800 . ?
C15 H15C 0.9800 . ?
C64 H64A 0.9800 . ?
C64 H64B 0.9800 . ?
C64 H64C 0.9800 . ?
C78 H78A 0.9800 . ?
C78 H78B 0.9800 . ?
C78 H78C 0.9800 . ?

loop_
_geom_torsion_atom_site_label_1
_geom_torsion_atom_site_label_2
_geom_torsion_atom_site_label_3
_geom_torsion_atom_site_label_4
_geom_torsion
_geom_torsion_site_symmetry_1
_geom_torsion_site_symmetry_2
_geom_torsion_site_symmetry_3
_geom_torsion_site_symmetry_4
_geom_torsion_publ_flag
N6 C45 C26 C27 170.1(10) . . . . ?
N6 C45 C26 C25 -7.4(14) . . . . ?
N6 C46 C49 C48 -179.9(10) . . . . ?
N6 C46 C49 C44 -3.0(16) . . . . ?
N9 C43 C12 C11 175.4(11) . . . . ?
N9 C43 C12 C13 -3.4(14) . . . . ?
N9 C48 C49 C46 178.7(10) . . . . ?
N9 C48 C49 C44 1.8(16) . . . . ?
N7 C46 C49 C48 0.8(16) . . . . ?
N7 C46 C49 C44 177.7(10) . . . . ?
N4 C43 C12 C11 -1.3(16) . . . . ?
N4 C43 C12 C13 179.9(10) . . . . ?
N17 C97 C98 C93 -178.7(10) . . . . ?
N17 C97 C98 C95 1.7(17) . . . . ?
N17 C96 C89 C90 -4.4(16) . . . . ?
N17 C96 C89 C88 174.3(10) . . . . ?
N15 C94 C75 C74 -166.3(10) . . . . ?
N15 C94 C75 C76 14.8(15) . . . . ?
N3 C38 C39 C40 -2.4(17) . . . . ?
N8 C48 C49 C46 0.7(16) . . . . ?
N8 C48 C49 C44 -176.2(10) . . . . ?
N5 C45 C26 C27 -8.0(14) . . . . ?
N5 C45 C26 C25 174.5(10) . . . . ?
N18 C97 C98 C93 -1.9(17) . . . . ?
N18 C97 C98 C95 178.4(10) . . . . ?
N18 C92 C61 C62 -29.8(17) . . . . ?
N18 C92 C61 C60 150.1(12) . . . . ?
N2 C28 C27 C26 -1.9(16) . . . . ?
N2 C24 C25 C26 0.3(17) . . . . ?
N14 C93 C98 C97 178.1(11) . . . . ?
N14 C93 C98 C95 -2.3(16) . . . . ?
N14 C94 C75 C74 15.5(15) . . . . ?
N14 C94 C75 C76 -163.4(10) . . . . ?
N16 C96 C89 C90 178.9(10) . . . . ?
N16 C96 C89 C88 -2.4(15) . . . . ?
N13 C93 C98 C97 1.6(16) . . . . ?
N13 C93 C98 C95 -178.8(10) . . . . ?
N13 C92 C61 C62 156.5(11) . . . . ?
N13 C92 C61 C60 -23.7(17) . . . . ?
O7 C51 C52 C53 4.7(16) . . . . ?
O7 C51 C52 C57 -178.7(11) . . . . ?
O8 C51 C52 C53 -174.1(12) . . . . ?
O8 C51 C52 C57 2.5(19) . . . . ?
N1 C10 C11 C12 -3.3(17) . . . . ?
N12 C87 C88 C89 -3.7(18) . . . . ?
C45 N6 C46 N7 -179.1(10) . . . . ?
C45 N6 C46 C49 1.6(15) . . . . ?
C45 N5 C44 N4 178.9(9) . . . . ?
C45 N5 C44 C49 -1.9(14) . . . . ?
C45 C26 C25 C24 173.8(10) . . . . ?
C21 C20 C23 N2 -118.1(11) . . . . ?
C21 C20 C19 C18 -0.5(17) . . . . ?
C28 N2 C24 C25 2.3(18) . . . . ?
C28 N2 C23 C20 86.9(13) . . . . ?
C28 C27 C26 C45 -172.9(9) . . . . ?
C28 C27 C26 C25 4.5(17) . . . . ?
C34 C33 C32 C31 -0.8(17) . . . . ?
C34 C35 C36 C31 -2.2(17) . . . . ?
C33 C34 C35 C36 2.3(16) . . . . ?
C33 C34 C37 N3 178.9(10) . . . . ?
C33 C32 C31 C36 0.9(17) . . . . ?
C33 C32 C31 C30 178.1(11) . . . . ?
C93 N14 C94 N15 0.0(17) . . . . ?
C93 N14 C94 C75 177.9(9) . . . . ?
C93 N13 C92 N18 1.9(18) . . . . ?
C93 N13 C92 C61 174.4(10) . . . . ?
C93 C98 C95 N15 1.0(16) . . . . ?
C93 C98 C95 N16 177.3(10) . . . . ?
C46 N6 C45 N5 -0.6(17) . . . . ?
C46 N6 C45 C26 -178.2(9) . . . . ?
C46 N7 C47 N8 3.5(16) . . . . ?
C46 N7 C47 C40 -174.7(9) . . . . ?
C46 C49 C44 N4 -177.7(10) . . . . ?
C46 C49 C44 N5 3.1(16) . . . . ?
C43 N9 C48 N8 176.1(10) . . . . ?
C43 N9 C48 C49 -2.0(15) . . . . ?
C43 N4 C44 N5 179.2(9) . . . . ?
C43 N4 C44 C49 0.0(14) . . . . ?
C43 C12 C11 C10 -175.8(10) . . . . ?
C43 C12 C13 C14 178.4(11) . . . . ?
C35 C34 C33 C32 -0.8(16) . . . . ?
C35 C34 C37 N3 -3.6(16) . . . . ?
C35 C36 C31 C32 0.5(18) . . . . ?
C35 C36 C31 C30 -176.8(11) . . . . ?
C48 N9 C43 N4 1.3(17) . . . . ?
C48 N9 C43 C12 -174.8(9) . . . . ?
C48 N8 C47 N7 -2.0(16) . . . . ?
C48 N8 C47 C40 176.2(9) . . . . ?
C48 C49 C44 N4 -0.8(16) . . . . ?
C48 C49 C44 N5 180.0(10) . . . . ?
C84 C85 C80 C79 176.9(11) . . . . ?
C84 C85 C80 C81 -1.3(18) . . . . ?
C84 C83 C82 C81 -0.1(18) . . . . ?
C84 C83 C86 N12 117.8(12) . . . . ?
C94 N15 C95 N16 -175.7(9) . . . . ?
C94 N15 C95 C98 0.6(16) . . . . ?
C94 N14 C93 N13 178.1(10) . . . . ?
C94 N14 C93 C98 1.8(15) . . . . ?
C94 C75 C74 C73 -177.9(10) . . . . ?
C94 C75 C76 C77 177.9(11) . . . . ?
C85 C84 C83 C82 -0.2(17) . . . . ?
C85 C84 C83 C86 -179.2(10) . . . . ?
C85 C80 C79 O11 176.2(11) . . . . ?
C85 C80 C79 O12 -3.9(19) . . . . ?
C85 C80 C81 C82 1.1(18) . . . . ?
C38 N3 C42 C41 -0.6(17) . . . . ?
C38 N3 C37 C34 -99.0(13) . . . . ?
C38 C39 C40 C41 1.8(17) . . . . ?
C38 C39 C40 C47 -178.7(10) . . . . ?
C39 C40 C41 C42 -0.6(17) . . . . ?
C39 C40 C47 N7 162.6(10) . . . . ?
C39 C40 C47 N8 -15.8(15) . . . . ?
C97 N17 C96 N16 0.3(17) . . . . ?
C97 N17 C96 C89 -175.7(9) . . . . ?
C97 N18 C92 N13 -2.2(18) . . . . ?
C97 N18 C92 C61 -174.8(10) . . . . ?
C97 C98 C95 N15 -179.3(11) . . . . ?
C97 C98 C95 N16 -3.0(17) . . . . ?
C40 C41 C42 N3 0.0(18) . . . . ?
C36 C31 C30 O5 178.9(11) . . . . ?
C36 C31 C30 O6 -2.4(19) . . . . ?
C20 C21 C22 C17 0.0(17) . . . . ?
C27 C26 C25 C24 -3.7(17) . . . . ?
C75 C74 C73 N11 0.7(17) . . . . ?
C75 C76 C77 N11 -0.7(18) . . . . ?
C41 C40 C47 N7 -17.9(15) . . . . ?
C41 C40 C47 N8 163.7(10) . . . . ?
C32 C31 C30 O5 1.8(17) . . . . ?
C32 C31 C30 O6 -179.6(12) . . . . ?
C42 N3 C38 C39 1.8(17) . . . . ?
C42 N3 C37 C34 80.1(13) . . . . ?
C92 N18 C97 N17 178.8(10) . . . . ?
C92 N18 C97 C98 2.0(15) . . . . ?
C92 N13 C93 N14 -177.8(10) . . . . ?
C92 N13 C93 C98 -1.4(15) . . . . ?
C92 C61 C62 C63 -176.0(12) . . . . ?
C92 C61 C60 C59 177.9(12) . . . . ?
C74 C75 C76 C77 -1.0(17) . . . . ?
C96 N17 C97 N18 -177.0(10) . . . . ?
C96 N17 C97 C98 -0.3(15) . . . . ?
C96 N16 C95 N15 179.3(10) . . . . ?
C96 N16 C95 C98 2.9(15) . . . . ?
C17 C18 C19 C20 0.9(17) . . . . ?
C44 N4 C43 N9 -0.3(16) . . . . ?
C44 N4 C43 C12 175.7(9) . . . . ?
C44 N5 C45 N6 0.7(16) . . . . ?
C44 N5 C45 C26 178.3(9) . . . . ?
C12 C13 C14 N1 -1.8(18) . . . . ?
C47 N7 C46 N6 178.1(9) . . . . ?
C47 N7 C46 C49 -2.7(15) . . . . ?
C47 N8 C48 N9 -178.3(9) . . . . ?
C47 N8 C48 C49 -0.2(15) . . . . ?
C47 C40 C41 C42 179.9(10) . . . . ?
C83 C84 C85 C80 0.9(18) . . . . ?
C83 C82 C81 C80 -0.3(18) . . . . ?
C76 C75 C74 C73 1.0(16) . . . . ?
C37 N3 C38 C39 -179.1(10) . . . . ?
C37 N3 C42 C41 -179.8(11) . . . . ?
C37 C34 C33 C32 176.8(10) . . . . ?
C37 C34 C35 C36 -175.2(11) . . . . ?
C87 N12 C86 C83 88.9(13) . . . . ?
C87 N12 C91 C90 -2.2(16) . . . . ?
C87 C88 C89 C90 5.0(17) . . . . ?
C87 C88 C89 C96 -173.8(10) . . . . ?
C82 C83 C86 N12 -61.2(14) . . . . ?
C86 N12 C87 C88 -179.1(11) . . . . ?
C86 N12 C91 C90 179.2(10) . . . . ?
C86 C83 C82 C81 178.9(11) . . . . ?
C16 C17 C22 C21 178.7(10) . . . . ?
C16 C17 C18 C19 -179.1(11) . . . . ?
C6 C5 C4 C3 3.0(18) . . . . ?
C6 C7 C8 C3 -1.6(19) . . . . ?
C24 N2 C28 C27 -1.5(16) . . . . ?
C24 N2 C23 C20 -93.9(13) . . . . ?
C23 N2 C28 C27 177.7(10) . . . . ?
C23 N2 C24 C25 -176.9(10) . . . . ?
C23 C20 C19 C18 175.6(10) . . . . ?
C22 C21 C20 C23 -176.2(10) . . . . ?
C22 C21 C20 C19 0.0(17) . . . . ?
C22 C17 C16 O3 -173.0(10) . . . . ?
C22 C17 C16 O4 6.7(18) . . . . ?
C22 C17 C18 C19 -0.9(17) . . . . ?
C5 C6 C7 C8 3.5(18) . . . . ?
C5 C6 C9 N1 -105.4(13) . . . . ?
C61 C62 C63 N10 -2.3(19) . . . . ?
C61 C60 C59 N10 -2(2) . . . . ?
C89 C90 C91 N12 3.6(16) . . . . ?
C10 N1 C14 C13 1.5(18) . . . . ?
C10 N1 C9 C6 99.1(13) . . . . ?
C11 C12 C13 C14 -0.5(17) . . . . ?
C18 C17 C16 O3 5.2(16) . . . . ?
C18 C17 C16 O4 -175.1(12) . . . . ?
C18 C17 C22 C21 0.4(17) . . . . ?
C62 C61 C60 C59 -2(2) . . . . ?
C91 N12 C87 C88 2.3(17) . . . . ?
C91 N12 C86 C83 -92.5(12) . . . . ?
C91 C90 C89 C96 173.6(10) . . . . ?
C91 C90 C89 C88 -5.1(17) . . . . ?
C4 C3 C2 O1 10.8(16) . . . . ?
C4 C3 C2 O2 -170.6(12) . . . . ?
C4 C3 C8 C7 0.3(18) . . . . ?
C13 C12 C11 C10 3.0(17) . . . . ?
C95 N15 C94 N14 -1.2(17) . . . . ?
C95 N15 C94 C75 -179.1(9) . . . . ?
C95 N16 C96 N17 -1.7(17) . . . . ?
C95 N16 C96 C89 174.4(9) . . . . ?
C68 C69 C70 C71 -2.1(19) . . . . ?
C68 C69 C72 N11 178.4(11) . . . . ?
C73 N11 C77 C76 2.6(18) . . . . ?
C73 N11 C72 C69 100.7(13) . . . . ?
C54 C55 C58 N10 -69.9(15) . . . . ?
C54 C55 C56 C57 -0.2(18) . . . . ?
C14 N1 C10 C11 1.0(17) . . . . ?
C14 N1 C9 C6 -80.9(14) . . . . ?
C51 C52 C53 C54 177.4(10) . . . . ?
C51 C52 C57 C56 -177.6(11) . . . . ?
C66 C71 C70 C69 1.7(19) . . . . ?
C55 C54 C53 C52 -0.5(18) . . . . ?
C63 N10 C58 C55 -83.5(14) . . . . ?
C63 N10 C59 C60 4(2) . . . . ?
C69 C68 C67 C66 0(2) . . . . ?
C77 N11 C73 C74 -2.5(17) . . . . ?
C77 N11 C72 C69 -75.7(15) . . . . ?
C52 C57 C56 C55 0.6(19) . . . . ?
C19 C20 C23 N2 65.7(15) . . . . ?
C7 C6 C5 C4 -4.3(18) . . . . ?
C7 C6 C9 N1 79.6(14) . . . . ?
C71 C66 C67 C68 0(2) . . . . ?
C71 C66 C65 O9 5.2(18) . . . . ?
C71 C66 C65 O10 -177.0(13) . . . . ?
C53 C54 C55 C58 -178.6(11) . . . . ?
C53 C54 C55 C56 0.2(18) . . . . ?
C53 C52 C57 C56 -1.0(19) . . . . ?
C9 N1 C10 C11 -179.0(10) . . . . ?
C9 N1 C14 C13 -178.5(11) . . . . ?
C9 C6 C5 C4 -179.4(11) . . . . ?
C9 C6 C7 C8 178.5(11) . . . . ?
C70 C69 C72 N11 -2.8(18) . . . . ?
C57 C52 C53 C54 0.9(17) . . . . ?
C2 C3 C4 C5 179.3(11) . . . . ?
C2 C3 C8 C7 -180.0(11) . . . . ?
C72 N11 C73 C74 -178.9(11) . . . . ?
C72 N11 C77 C76 178.8(11) . . . . ?
C72 C69 C70 C71 179.1(12) . . . . ?
C58 N10 C63 C62 175.6(11) . . . . ?
C58 N10 C59 C60 -173.6(12) . . . . ?
C58 C55 C56 C57 178.6(11) . . . . ?
C1 O1 C2 O2 3.6(18) . . . . ?
C1 O1 C2 C3 -177.8(11) . . . . ?
C79 C80 C81 C82 -177.0(11) . . . . ?
C56 C55 C58 N10 111.3(13) . . . . ?
C8 C3 C4 C5 -1.0(18) . . . . ?
C8 C3 C2 O1 -168.9(11) . . . . ?
C8 C3 C2 O2 9.6(19) . . . . ?
C60 C61 C62 C63 4.2(18) . . . . ?
C67 C68 C69 C70 1.3(19) . . . . ?
C67 C68 C69 C72 -179.8(12) . . . . ?
C67 C66 C71 C70 -0.6(19) . . . . ?
C67 C66 C65 O9 -179.5(12) . . . . ?
C67 C66 C65 O10 -2(2) . . . . ?
C81 C80 C79 O11 -5.7(17) . . . . ?
C81 C80 C79 O12 174.2(14) . . . . ?
C65 C66 C71 C70 174.7(11) . . . . ?
C65 C66 C67 C68 -175.3(12) . . . . ?
C50 O7 C51 O8 1.7(18) . . . . ?
C50 O7 C51 C52 -177.1(10) . . . . ?
C59 N10 C63 C62 -1.7(19) . . . . ?
C59 N10 C58 C55 93.8(14) . . . . ?
C29 O5 C30 O6 5(2) . . . . ?
C29 O5 C30 C31 -176.0(12) . . . . ?
C15 O3 C16 O4 -2.9(17) . . . . ?
C15 O3 C16 C17 176.8(10) . . . . ?
C64 O9 C65 O10 4(2) . . . . ?
C64 O9 C65 C66 -178.2(11) . . . . ?
C78 O11 C79 O12 -1(2) . . . . ?
C78 O11 C79 C80 179.2(12) . . . . ?
